data_1568109
loop_
_publ_author_name
'Karges, Johannes'
'Giardini, Miriam A.'
'Blacque, Olivier'
'Woodworth, Brendon'
'Siqueira-Neto, Jair L'
'Cohen, Seth M.'

_publ_section_title
;
 Enantioselective inhibition of the SARS-CoV-2 main protease with
 rhenium(i) picolinic acid complexes.
;
_journal_issue 3
_journal_name_full 'Chemical science'
_journal_page_first 711
_journal_page_last 720
_journal_paper_doi 10.1039/d2sc05473f
_journal_volume 14
_journal_year 2023
_chemical_formula_moiety 'C9 H5 N2 O8 Re, H2 O'
_chemical_formula_sum 'C9 H7 N2 O9 Re'
_chemical_formula_weight 473.37
_space_group_crystal_system monoclinic
_space_group_IT_number 14
_space_group_name_Hall '-P 2yn'
_space_group_name_H-M_alt 'P 1 21/n 1'
_atom_sites_solution_hydrogens mixed
_atom_sites_solution_primary dual
_audit_creation_date 2021-03-17
_audit_creation_method
;
Olex2 1.3
(compiled 2020.11.12 svn.r5f609507 for OlexSys, GUI svn.r6272)
;
_audit_update_record
;
2022-09-06 deposited with the CCDC.	2022-12-13 downloaded from the CCDC.
;
_cell_angle_alpha 90
_cell_angle_beta 102.6050(10)
_cell_angle_gamma 90
_cell_formula_units_Z 4
_cell_length_a 6.46680(10)
_cell_length_b 24.4678(3)
_cell_length_c 8.21830(10)
_cell_measurement_reflns_used 12683
_cell_measurement_temperature 160(1)
_cell_measurement_theta_max 78.7230
_cell_measurement_theta_min 3.6140
_cell_volume 1269.03(3)
_computing_cell_refinement 'CrysAlisPro 1.171.40.68a (Rigaku OD, 2019)'
_computing_data_collection 'CrysAlisPro 1.171.40.68a (Rigaku OD, 2019)'
_computing_data_reduction 'CrysAlisPro 1.171.40.68a (Rigaku OD, 2019)'
_computing_molecular_graphics 'Olex2 1.3 (Dolomanov et al., 2009)'
_computing_publication_material 'Olex2 1.3 (Dolomanov et al., 2009)'
_computing_structure_refinement 'SHELXL (Sheldrick, 2015b)'
_computing_structure_solution 'SHELXT (Sheldrick, 2015a)'
_diffrn_ambient_environment N~2~
_diffrn_ambient_temperature 160(1)
_diffrn_detector 'Hybrid Pixel Array Detector'
_diffrn_detector_area_resol_mean 5.8140
_diffrn_detector_type 'Pilatus 200K'
_diffrn_measured_fraction_theta_full 0.999
_diffrn_measured_fraction_theta_max 0.999
_diffrn_measurement_details
;
List of Runs (angles in degrees, time in seconds):

  # Type    Start    End  Width  t~exp~   \w     \q     \k     \f   Frames
#--------------------------------------------------------------------------
  1  \w     86.00 178.00   0.50    0.20    --  107.75  76.00  39.00  184
  2  \w    104.00 132.00   0.50    0.20    --  107.75 111.00 -90.00   56
  3  \w    140.00 165.00   0.50    0.20    --  107.75 111.00 -90.00   50
  4  \w     95.00 178.00   0.50    0.20    --  107.75  45.00   0.00  166
  5  \w   -125.00 -30.00   0.50    0.10    --  -51.79 -76.00 -87.00  190
  6  \w   -126.00 -73.00   0.50    0.10    --  -51.79-125.00   0.00  106
  7  \w   -159.00 -64.00   0.50    0.20    --  -86.25 -76.00 -87.00  190
  8  \w    -21.00  74.00   0.50    0.10    --   51.79 -76.00 -87.00  190
  9  \w     34.00 130.00   0.50    0.20    --  107.75 -77.00 -30.00  192
 10  \w     35.00 130.00   0.50    0.20    --  107.75 -76.00 -87.00  190
 11  \w     28.00 120.00   0.50    0.20    --  107.75 -15.00-120.00  184
 12  \w     32.00 120.00   0.50    0.20    --  107.75 -45.00 -30.00  176
 13  \w     29.00 112.00   0.50    0.20    --  107.75 -15.00  30.00  166
 14  \w     30.00  93.00   0.50    0.20    --  107.75 -30.00 120.00  126
 15  \w    -74.00  21.00   0.50    0.10    --  -51.79  76.00  39.00  190
 16  \w   -108.00 -13.00   0.50    0.20    --  -86.25  76.00  39.00  190
 17  \w    -83.00  -9.00   0.50    0.20    --  -86.25 111.00 150.00  148
 18  \w     42.00  95.00   0.50    0.20    --  107.75 -94.00 120.00  106
 19  \w     36.00  87.00   0.50    0.20    --  107.75 -94.00 -90.00  102
;
_diffrn_measurement_device 'four-circle diffractometer'
_diffrn_measurement_device_type 'XtaLAB Synergy, Dualflex, Pilatus 200K'
_diffrn_measurement_method '\w scans'
_diffrn_orient_matrix_type 'CrysAlisPro convention (1999,Acta A55,543-557)'
_diffrn_orient_matrix_UB_11 -0.0840645000
_diffrn_orient_matrix_UB_12 0.0476466000
_diffrn_orient_matrix_UB_13 -0.1185332000
_diffrn_orient_matrix_UB_21 0.1257028000
_diffrn_orient_matrix_UB_22 -0.0215581000
_diffrn_orient_matrix_UB_23 -0.1257551000
_diffrn_orient_matrix_UB_31 -0.1916944000
_diffrn_orient_matrix_UB_32 -0.0350393000
_diffrn_orient_matrix_UB_33 -0.0838954000
_diffrn_radiation_monochromator mirror
_diffrn_radiation_probe x-ray
_diffrn_radiation_type 'Cu K\a'
_diffrn_radiation_wavelength 1.54184
_diffrn_reflns_av_R_equivalents 0.0358
_diffrn_reflns_av_unetI/netI 0.0191
_diffrn_reflns_Laue_measured_fraction_full 0.999
_diffrn_reflns_Laue_measured_fraction_max 0.999
_diffrn_reflns_limit_h_max 7
_diffrn_reflns_limit_h_min -8
_diffrn_reflns_limit_k_max 26
_diffrn_reflns_limit_k_min -30
_diffrn_reflns_limit_l_max 10
_diffrn_reflns_limit_l_min -10
_diffrn_reflns_number 13269
_diffrn_reflns_point_group_measured_fraction_full 0.999
_diffrn_reflns_point_group_measured_fraction_max 0.999
_diffrn_reflns_theta_full 67.684
_diffrn_reflns_theta_max 74.488
_diffrn_reflns_theta_min 3.613
_diffrn_source 'micro-focus sealed X-ray tube'
_diffrn_source_type 'PhotonJet (Cu) X-ray Source'
_exptl_absorpt_coefficient_mu 19.257
_exptl_absorpt_correction_T_max 0.365
_exptl_absorpt_correction_T_min 0.040
_exptl_absorpt_correction_type analytical
_exptl_absorpt_process_details
;
CrysAlisPro 1.171.40.68a (Rigaku Oxford Diffraction, 2019)
Analytical numeric absorption correction using a multifaceted crystal
model based on expressions derived by R.C. Clark & J.S. Reid.
(Clark, R. C. & Reid, J. S. (1995). Acta Cryst. A51, 887-897)
Empirical absorption correction using spherical harmonics,
 implemented in SCALE3 ABSPACK scaling algorithm.
;
_exptl_crystal_colour orange
_exptl_crystal_density_diffrn 2.478
_exptl_crystal_description needle
_exptl_crystal_F_000 888
_exptl_crystal_size_max 0.37
_exptl_crystal_size_mid 0.09
_exptl_crystal_size_min 0.08
_refine_diff_density_max 1.092
_refine_diff_density_min -1.283
_refine_diff_density_rms 0.206
_refine_ls_extinction_coef 0.00431(15)
_refine_ls_extinction_expression Fc^*^=kFc[1+0.001xFc^2^\l^3^/sin(2\q)]^-1/4^
_refine_ls_extinction_method 'SHELXL-2018/3 (Sheldrick 2018)'
_refine_ls_goodness_of_fit_ref 1.257
_refine_ls_hydrogen_treatment mixed
_refine_ls_matrix_type full
_refine_ls_number_parameters 203
_refine_ls_number_reflns 2590
_refine_ls_number_restraints 3
_refine_ls_restrained_S_all 1.257
_refine_ls_R_factor_all 0.0297
_refine_ls_R_factor_gt 0.0290
_refine_ls_shift/su_max 0.003
_refine_ls_shift/su_mean 0.000
_refine_ls_structure_factor_coef Fsqd
_refine_ls_weighting_details 'w=1/[\s^2^(Fo^2^)+(0.0436P)^2^+2.2662P] where P=(Fo^2^+2Fc^2^)/3'
_refine_ls_weighting_scheme calc
_refine_ls_wR_factor_gt 0.0774
_refine_ls_wR_factor_ref 0.0777
_reflns_Friedel_coverage 0.000
_reflns_number_gt 2566
_reflns_number_total 2590
_reflns_threshold_expression 'I > 2\s(I)'
_cod_data_source_file d2sc05473f2.cif
_cod_data_source_block 31
_cod_depositor_comments 'Adding full bibliography for 1568094--1568122.cif.'
_cod_database_code 1568109
_shelx_shelxl_version_number 2018/3
_shelx_space_group_comment
;
The symmetry employed for this shelxl refinement is uniquely defined
by the following loop, which should always be used as a source of
symmetry information in preference to the above space-group names.
They are only intended as comments.
;
_shelx_estimated_absorpt_t_max 0.308
_shelx_estimated_absorpt_t_min 0.053
_olex2_refinement_description
;
1. Fixed Uiso
 At 1.2 times of:
  All C(H) groups
 At 1.5 times of:
  All C(H,H) groups, All O(H,H) groups
2. Restrained distances
 O4-H4A = O9-H9A = O9-H9B
 0.82 with sigma of 0.01
3.a Aromatic/amide H refined with riding coordinates:
 C4(H4), C6(H6), C7(H7)
;

loop_
_space_group_symop_operation_xyz
'x, y, z'
'-x+1/2, y+1/2, -z+1/2'
'-x, -y, -z'
'x-1/2, -y-1/2, z-1/2'

loop_
_atom_site_label
_atom_site_type_symbol
_atom_site_fract_x
_atom_site_fract_y
_atom_site_fract_z
_atom_site_U_iso_or_equiv
_atom_site_adp_type
_atom_site_occupancy
_atom_site_site_symmetry_order
_atom_site_calc_flag
_atom_site_refinement_flags_posn
_atom_site_refinement_flags_adp
_atom_site_refinement_flags_occupancy
_atom_site_disorder_assembly
_atom_site_disorder_group
Re1 Re 0.10183(3) 0.58351(2) 0.34351(2) 0.01724(12) Uani 1 1 d . . . . .
O1 O -0.1752(5) 0.50479(14) 0.0970(4) 0.0278(7) Uani 1 1 d . . . . .
O2 O 0.4291(7) 0.58675(14) 0.1264(5) 0.0332(9) Uani 1 1 d . . . . .
O3 O -0.1292(7) 0.67793(16) 0.1384(5) 0.0404(10) Uani 1 1 d . . . . .
O4 O 0.2660(6) 0.51996(13) 0.5061(4) 0.0244(7) Uani 1 1 d D . . . .
O5 O 0.8136(5) 0.71661(14) 0.5538(4) 0.0307(7) Uani 1 1 d . . . . .
O6 O 0.8125(7) 0.75340(17) 0.7928(6) 0.0447(10) Uani 1 1 d . . . . .
O7 O -0.1059(5) 0.60736(13) 0.7862(4) 0.0261(7) Uani 1 1 d . . . . .
O8 O -0.0895(6) 0.58197(11) 0.5280(5) 0.0227(7) Uani 1 1 d . . . . .
O9 O 0.5328(5) 0.54813(15) 0.7763(4) 0.0288(7) Uani 1 1 d D . . . .
H9A H 0.534(11) 0.542(3) 0.874(3) 0.043 Uiso 1 1 d D U . . .
H4A H 0.237(11) 0.4875(8) 0.493(9) 0.043 Uiso 1 1 d D U . . .
N1 N 0.2697(6) 0.63572(14) 0.5436(4) 0.0178(7) Uani 1 1 d . . . . .
N2 N 0.7361(6) 0.72356(15) 0.6754(5) 0.0248(8) Uani 1 1 d . . . . .
C1 C -0.0684(7) 0.5336(2) 0.1874(6) 0.0232(9) Uani 1 1 d . . . . .
C2 C 0.3036(9) 0.58512(16) 0.2049(7) 0.0238(11) Uani 1 1 d . . . . .
H4B H 0.377(10) 0.521(3) 0.592(9) 0.036 Uiso 1 1 d . U . . .
H9B H 0.643(6) 0.562(2) 0.761(8) 0.036 Uiso 1 1 d D U . . .
C3 C -0.0433(8) 0.6423(2) 0.2152(6) 0.0282(10) Uani 1 1 d . . . . .
C4 C 0.4506(7) 0.66248(16) 0.5460(5) 0.0182(8) Uani 1 1 d . . . . .
H4 H 0.517013 0.659676 0.454027 0.022 Uiso 1 1 calc R U . . .
C5 C 0.5405(7) 0.69406(16) 0.6813(5) 0.0201(8) Uani 1 1 d . . . . .
C6 C 0.4532(7) 0.69875(18) 0.8198(5) 0.0239(9) Uani 1 1 d . . . . .
H6 H 0.518001 0.720273 0.913225 0.029 Uiso 1 1 calc R U . . .
C7 C 0.2667(7) 0.67052(18) 0.8156(5) 0.0230(9) Uani 1 1 d . . . . .
H7 H 0.198552 0.672531 0.906755 0.028 Uiso 1 1 calc R U . . .
C8 C 0.1812(6) 0.63949(16) 0.6775(5) 0.0181(8) Uani 1 1 d . . . . .
C9 C -0.0210(7) 0.60719(16) 0.6661(5) 0.0199(8) Uani 1 1 d . . . . .

loop_
_atom_site_aniso_label
_atom_site_aniso_U_11
_atom_site_aniso_U_22
_atom_site_aniso_U_33
_atom_site_aniso_U_23
_atom_site_aniso_U_13
_atom_site_aniso_U_12
Re1 0.02101(17) 0.01533(15) 0.01347(15) -0.00127(5) -0.00042(9) -0.00196(5)
O1 0.0328(17) 0.0291(17) 0.0190(15) -0.0096(13) 0.0006(13) -0.0137(14)
O2 0.037(2) 0.038(2) 0.0269(18) -0.0042(13) 0.0132(18) -0.0055(14)
O3 0.054(2) 0.0204(18) 0.038(2) 0.0082(14) -0.0085(18) 0.0090(15)
O4 0.0298(16) 0.0163(14) 0.0214(15) 0.0042(12) -0.0069(13) -0.0027(13)
O5 0.0323(17) 0.0287(17) 0.0307(17) 0.0033(14) 0.0060(14) -0.0082(14)
O6 0.038(2) 0.043(2) 0.052(2) -0.0252(18) 0.0062(18) -0.0189(17)
O7 0.0279(16) 0.0294(18) 0.0221(15) -0.0049(13) 0.0076(12) -0.0053(13)
O8 0.0255(18) 0.0220(17) 0.0198(17) -0.0073(10) 0.0034(14) -0.0061(11)
O9 0.0299(17) 0.0354(18) 0.0184(14) 0.0011(13) -0.0004(12) -0.0098(14)
N1 0.0231(17) 0.0158(16) 0.0124(15) 0.0003(12) -0.0010(13) 0.0004(13)
N2 0.0214(18) 0.0171(16) 0.032(2) -0.0007(14) -0.0023(15) -0.0052(14)
C1 0.0209(19) 0.028(2) 0.0210(19) 0.0059(18) 0.0045(16) 0.0033(18)
C2 0.031(3) 0.020(2) 0.018(2) -0.0021(14) 0.001(2) -0.0040(16)
C3 0.030(2) 0.030(2) 0.022(2) -0.0089(19) 0.0012(18) -0.0086(19)
C4 0.021(2) 0.0134(17) 0.0187(18) 0.0023(14) 0.0003(15) -0.0027(14)
C5 0.0216(19) 0.0137(18) 0.0223(19) 0.0024(15) -0.0013(15) -0.0004(15)
C6 0.024(2) 0.022(2) 0.022(2) -0.0088(16) -0.0031(16) 0.0010(17)
C7 0.027(2) 0.022(2) 0.019(2) -0.0049(16) 0.0034(16) 0.0007(17)
C8 0.0206(19) 0.0147(18) 0.0177(18) 0.0006(14) 0.0012(15) 0.0000(15)
C9 0.022(2) 0.0148(19) 0.0219(19) -0.0007(15) 0.0028(15) -0.0005(15)

loop_
_atom_type_symbol
_atom_type_description
_atom_type_scat_dispersion_real
_atom_type_scat_dispersion_imag
_atom_type_scat_source
C C 0.0181 0.0091 'International Tables Vol C Tables 4.2.6.8 and 6.1.1.4'
H H 0.0000 0.0000 'International Tables Vol C Tables 4.2.6.8 and 6.1.1.4'
N N 0.0311 0.0180 'International Tables Vol C Tables 4.2.6.8 and 6.1.1.4'
O O 0.0492 0.0322 'International Tables Vol C Tables 4.2.6.8 and 6.1.1.4'
Re Re -5.2083 5.8923 'International Tables Vol C Tables 4.2.6.8 and 6.1.1.4'

loop_
_exptl_crystal_face_index_h
_exptl_crystal_face_index_k
_exptl_crystal_face_index_l
_exptl_crystal_face_perp_dist
0 -1 0 0.0274
0 1 0 0.0504
0 -1 1 0.0451
0 1 -1 0.0341
-1 -1 1 0.1419
1 1 -1 0.1419
0 -5 -2 0.0350
0 5 2 0.0540
-4 1 1 0.1748

loop_
_geom_angle_atom_site_label_1
_geom_angle_atom_site_label_2
_geom_angle_atom_site_label_3
_geom_angle
_geom_angle_site_symmetry_1
_geom_angle_site_symmetry_3
_geom_angle_publ_flag
O4 Re1 N1 81.89(12) . . ?
O8 Re1 O4 80.40(13) . . ?
O8 Re1 N1 75.35(13) . . ?
C1 Re1 O4 95.01(17) . . ?
C1 Re1 O8 97.16(16) . . ?
C1 Re1 N1 172.24(16) . . ?
C2 Re1 O4 94.35(18) . . ?
C2 Re1 O8 172.26(18) . . ?
C2 Re1 N1 98.38(18) . . ?
C2 Re1 C1 88.9(2) . . ?
C3 Re1 O4 175.78(16) . . ?
C3 Re1 O8 96.52(18) . . ?
C3 Re1 N1 94.56(16) . . ?
C3 Re1 C1 88.2(2) . . ?
C3 Re1 C2 88.4(2) . . ?
Re1 O4 H4A 123(5) . . ?
Re1 O4 H4B 132(4) . . ?
H4A O4 H4B 104(7) . . ?
C9 O8 Re1 118.3(3) . . ?
H9A O9 H9B 113(7) . . ?
C4 N1 Re1 126.1(3) . . ?
C4 N1 C8 118.7(4) . . ?
C8 N1 Re1 115.2(3) . . ?
O5 N2 O6 124.0(4) . . ?
O5 N2 C5 118.0(4) . . ?
O6 N2 C5 118.0(4) . . ?
O1 C1 Re1 177.5(4) . . ?
O2 C2 Re1 177.7(5) . . ?
O3 C3 Re1 179.4(5) . . ?
N1 C4 H4 119.9 . . ?
N1 C4 C5 120.1(4) . . ?
C5 C4 H4 119.9 . . ?
C4 C5 N2 117.7(4) . . ?
C4 C5 C6 122.4(4) . . ?
C6 C5 N2 119.8(4) . . ?
C5 C6 H6 121.7 . . ?
C5 C6 C7 116.7(4) . . ?
C7 C6 H6 121.7 . . ?
C6 C7 H7 120.4 . . ?
C8 C7 C6 119.1(4) . . ?
C8 C7 H7 120.4 . . ?
N1 C8 C7 123.0(4) . . ?
N1 C8 C9 115.4(3) . . ?
C7 C8 C9 121.7(4) . . ?
O7 C9 O8 125.7(4) . . ?
O7 C9 C8 118.7(4) . . ?
O8 C9 C8 115.6(4) . . ?

loop_
_geom_bond_atom_site_label_1
_geom_bond_atom_site_label_2
_geom_bond_distance
_geom_bond_site_symmetry_2
_geom_bond_publ_flag
Re1 O4 2.171(3) . ?
Re1 O8 2.156(4) . ?
Re1 N1 2.176(3) . ?
Re1 C1 1.932(5) . ?
Re1 C2 1.911(6) . ?
Re1 C3 1.905(5) . ?
O1 C1 1.141(6) . ?
O2 C2 1.142(7) . ?
O3 C3 1.146(7) . ?
O4 H4A 0.819(10) . ?
O4 H4B 0.89(7) . ?
O5 N2 1.223(5) . ?
O6 N2 1.225(6) . ?
O7 C9 1.229(5) . ?
O8 C9 1.283(5) . ?
O9 H9A 0.817(10) . ?
O9 H9B 0.819(10) . ?
N1 C4 1.337(6) . ?
N1 C8 1.349(5) . ?
N2 C5 1.466(5) . ?
C4 H4 0.9500 . ?
C4 C5 1.375(6) . ?
C5 C6 1.381(6) . ?
C6 H6 0.9500 . ?
C6 C7 1.384(7) . ?
C7 H7 0.9500 . ?
C7 C8 1.377(6) . ?
C8 C9 1.513(6) . ?

loop_
_geom_hbond_atom_site_label_D
_geom_hbond_atom_site_label_H
_geom_hbond_atom_site_label_A
_geom_hbond_distance_DH
_geom_hbond_distance_HA
_geom_hbond_distance_DA
_geom_hbond_angle_DHA
_geom_hbond_site_symmetry_A
_geom_hbond_publ_flag
O4 H4A O8 0.819(10) 1.94(2) 2.732(4) 163(7) 3_566 yes
O4 H4B O9 0.89(7) 1.76(7) 2.590(5) 155(6) . yes
O9 H9B O7 0.819(10) 1.94(2) 2.736(5) 162(7) 1_655 yes

loop_
_geom_torsion_atom_site_label_1
_geom_torsion_atom_site_label_2
_geom_torsion_atom_site_label_3
_geom_torsion_atom_site_label_4
_geom_torsion
_geom_torsion_site_symmetry_1
_geom_torsion_site_symmetry_2
_geom_torsion_site_symmetry_3
_geom_torsion_site_symmetry_4
_geom_torsion_publ_flag
Re1 O8 C9 O7 -175.6(3) . . . . ?
Re1 O8 C9 C8 4.9(5) . . . . ?
Re1 N1 C4 C5 -179.7(3) . . . . ?
Re1 N1 C8 C7 179.7(3) . . . . ?
Re1 N1 C8 C9 -0.4(4) . . . . ?
O5 N2 C5 C4 -3.2(6) . . . . ?
O5 N2 C5 C6 177.0(4) . . . . ?
O6 N2 C5 C4 177.3(4) . . . . ?
O6 N2 C5 C6 -2.6(6) . . . . ?
N1 C4 C5 N2 -178.5(3) . . . . ?
N1 C4 C5 C6 1.3(6) . . . . ?
N1 C8 C9 O7 177.5(4) . . . . ?
N1 C8 C9 O8 -2.9(5) . . . . ?
N2 C5 C6 C7 178.9(4) . . . . ?
C4 N1 C8 C7 1.2(6) . . . . ?
C4 N1 C8 C9 -178.9(3) . . . . ?
C4 C5 C6 C7 -0.9(6) . . . . ?
C5 C6 C7 C8 0.7(6) . . . . ?
C6 C7 C8 N1 -0.9(6) . . . . ?
C6 C7 C8 C9 179.3(4) . . . . ?
C7 C8 C9 O7 -2.6(6) . . . . ?
C7 C8 C9 O8 176.9(4) . . . . ?
C8 N1 C4 C5 -1.4(6) . . . . ?
